data_1555480
loop_
_publ_author_name
'Zhang, Zhenhua'
'Du, Haifeng'

_publ_section_title
;
 Enantioselective Metal-Free Hydrogenations of Disubstituted Quinolines.
;
_journal_issue 24
_journal_name_full 'Organic letters'
_journal_page_first 6266
_journal_page_last 6269
_journal_paper_doi 10.1021/acs.orglett.5b03307
_journal_volume 17
_journal_year 2015
_chemical_absolute_configuration ad
_chemical_formula_moiety 'C21 H18 Br N'
_chemical_formula_sum 'C21 H18 Br N'
_chemical_formula_weight 364.27
_space_group_crystal_system monoclinic
_space_group_IT_number 4
_space_group_name_Hall 'P 2yb'
_space_group_name_H-M_alt 'P 1 21 1'
_atom_sites_solution_hydrogens mixed
_atom_sites_solution_primary direct
_audit_creation_date 2015-07-07
_audit_creation_method
;
Olex2 1.2
(compiled 2015.01.26 svn.r3150 for OlexSys, GUI svn.r4998)
;
_cell_angle_alpha 90
_cell_angle_beta 90.952(4)
_cell_angle_gamma 90
_cell_formula_units_Z 4
_cell_length_a 10.094(3)
_cell_length_b 14.285(4)
_cell_length_c 11.689(3)
_cell_measurement_reflns_used 5376
_cell_measurement_temperature 173.1500
_cell_measurement_theta_max 27.4774
_cell_measurement_theta_min 1.7424
_cell_volume 1685.2(8)
_computing_cell_refinement 'CrystalClear (Rigaku Inc., 2007)'
_computing_data_collection 'CrystalClear (Rigaku Inc., 2007)'
_computing_data_reduction 'CrystalClear (Rigaku Inc., 2007)'
_computing_molecular_graphics 'Olex2 (Dolomanov et al., 2009)'
_computing_publication_material 'CIFTAB (Sheldrick, 2013)'
_computing_structure_refinement 'SHELXL (Sheldrick, 2014)'
_computing_structure_solution
;
'SHELXT (Sheldrick, 2014)'
;
_diffrn_ambient_temperature 173.1500
_diffrn_detector_area_resol_mean 28.5714
_diffrn_measured_fraction_theta_full 0.998
_diffrn_measured_fraction_theta_max 0.996
_diffrn_measurement_details
;
scan:
	Number of images: 360
	           Slice: -110.0000 - 70.0000
	     Image width: 0.5000
	        Exp time: 8.0000
	   Rotation axis: Omega
	           Omega: 0.0000
	             Chi: 45.0000
	             Phi: 180.0000
	             XTD: 45.1218
	          2theta: -19.9488
scan:
	Number of images: 354
	           Slice: -108.2500 - 68.7500
	     Image width: 0.5000
	        Exp time: 8.0000
	   Rotation axis: Omega
	           Omega: 0.0000
	             Chi: 45.0000
	             Phi: 270.0000
	             XTD: 45.1218
	          2theta: -19.9488
scan:
	Number of images: 360
	           Slice: -110.0000 - 70.0000
	     Image width: 0.5000
	        Exp time: 8.0000
	   Rotation axis: Omega
	           Omega: 0.0000
	             Chi: 45.0000
	             Phi: 90.0000
	             XTD: 45.1218
	          2theta: -19.9488
;
_diffrn_measurement_device
;
Saturn724+ (2x2 bin mode)
;
_diffrn_measurement_device_details
;
AFC10: Fixed Chi 2 circle
;
_diffrn_measurement_device_type 'Saturn724+ CCD'
_diffrn_measurement_method '\w scans at fixed \c = 45\%'
_diffrn_orient_matrix_type d*Trek
_diffrn_orient_matrix_UB_11 0.0954
_diffrn_orient_matrix_UB_12 0.0111
_diffrn_orient_matrix_UB_13 -0.0242
_diffrn_orient_matrix_UB_21 -0.0085
_diffrn_orient_matrix_UB_22 -0.0441
_diffrn_orient_matrix_UB_23 -0.0537
_diffrn_orient_matrix_UB_31 -0.0191
_diffrn_orient_matrix_UB_32 0.0659
_diffrn_orient_matrix_UB_33 -0.0511
_diffrn_radiation_detector CCD
_diffrn_radiation_monochromator 'Graphite Monochromator'
_diffrn_radiation_type MoK\a
_diffrn_radiation_wavelength 0.71073
_diffrn_reflns_av_R_equivalents 0.0365
_diffrn_reflns_av_unetI/netI 0.0429
_diffrn_reflns_Laue_measured_fraction_full 0.998
_diffrn_reflns_Laue_measured_fraction_max 0.996
_diffrn_reflns_limit_h_max 13
_diffrn_reflns_limit_h_min -13
_diffrn_reflns_limit_k_max 18
_diffrn_reflns_limit_k_min -18
_diffrn_reflns_limit_l_max 15
_diffrn_reflns_limit_l_min -15
_diffrn_reflns_number 19724
_diffrn_reflns_point_group_measured_fraction_full 0.991
_diffrn_reflns_point_group_measured_fraction_max 0.987
_diffrn_reflns_theta_full 26.000
_diffrn_reflns_theta_max 27.456
_diffrn_reflns_theta_min 2.018
_diffrn_source 'Sealed Tube'
_diffrn_source_current 30.0000
_diffrn_source_power 1.5000
_diffrn_source_voltage 50.0000
_exptl_absorpt_coefficient_mu 2.438
_exptl_absorpt_correction_T_max 1.0000
_exptl_absorpt_correction_T_min 0.75096
_exptl_absorpt_correction_type multi-scan
_exptl_absorpt_process_details 'CrystalClear (Rigaku Inc., 2007)'
_exptl_crystal_colour Colorless
_exptl_crystal_density_diffrn 1.436
_exptl_crystal_description block
_exptl_crystal_F_000 744
_exptl_crystal_size_max 0.27
_exptl_crystal_size_mid 0.22
_exptl_crystal_size_min 0.15
_refine_diff_density_max 0.394
_refine_diff_density_min -0.488
_refine_diff_density_rms 0.050
_refine_ls_abs_structure_details
;
 Flack x determined using 2872 quotients [(I+)-(I-)]/[(I+)+(I-)]
 (Parsons, Flack and Wagner, Acta Cryst. B69 (2013) 249-259).
;
_refine_ls_abs_structure_Flack -0.007(4)
_refine_ls_extinction_method none
_refine_ls_goodness_of_fit_ref 1.083
_refine_ls_hydrogen_treatment mixed
_refine_ls_matrix_type full
_refine_ls_number_parameters 423
_refine_ls_number_reflns 7604
_refine_ls_number_restraints 1
_refine_ls_restrained_S_all 1.083
_refine_ls_R_factor_all 0.0402
_refine_ls_R_factor_gt 0.0362
_refine_ls_shift/su_max 0.001
_refine_ls_shift/su_mean 0.000
_refine_ls_structure_factor_coef Fsqd
_refine_ls_weighting_details 'w=1/[\s^2^(Fo^2^)+(0.0220P)^2^+0.3699P] where P=(Fo^2^+2Fc^2^)/3'
_refine_ls_weighting_scheme calc
_refine_ls_wR_factor_gt 0.0687
_refine_ls_wR_factor_ref 0.0708
_reflns_Friedel_coverage 0.906
_reflns_Friedel_fraction_full 0.984
_reflns_Friedel_fraction_max 0.978
_reflns_number_gt 7135
_reflns_number_total 7604
_reflns_threshold_expression 'I > 2\s(I)'
_cod_data_source_file ol5b03307_si_002.cif
_cod_data_source_block sa4214
_cod_original_cell_volume 1685.3(8)
_cod_database_code 1555480
_shelx_space_group_comment
;
The symmetry employed for this shelxl refinement is uniquely defined
by the following loop, which should always be used as a source of
symmetry information in preference to the above space-group names.
They are only intended as comments.
;
_diffrn_number_total 4001
_olex2_refinement_description
;
1. Fixed Uiso
 At 1.2 times of:
  All C(H) groups, All C(H,H) groups
2.a Ternary CH refined with riding coordinates:
 C1(H1A), C3(H3), C1A(H1AB), C3A(H3A)
2.b Secondary CH2 refined with riding coordinates:
 C2(H2A,H2B), C2A(H2AA,H2AB)
2.c Aromatic/amide H refined with riding coordinates:
 C5(H5), C6(H6), C7(H7), C8(H8), C11(H11), C12(H12), C13(H13), C14(H14),
 C17(H17), C18(H18), C19(H19), C20(H20), C21(H21), C5A(H5A), C6A(H6A), C7A(H7A),
  C8A(H8A), C11A(H11A), C12A(H12A), C13A(H13A), C14A(H14A), C17A(H17A),
 C18A(H18A), C19A(H19A), C20A(H20A), C21A(H21A)
;
_shelx_shelxl_version_number 2014/7
_olex2_submission_special_instructions 'No special instructions were received'

loop_
_space_group_symop_operation_xyz
'x, y, z'
'-x, y+1/2, -z'

loop_
_atom_site_label
_atom_site_type_symbol
_atom_site_fract_x
_atom_site_fract_y
_atom_site_fract_z
_atom_site_U_iso_or_equiv
_atom_site_adp_type
_atom_site_occupancy
_atom_site_site_symmetry_order
_atom_site_calc_flag
_atom_site_refinement_flags_posn
Br1 Br 0.30268(4) 0.58208(3) 1.00787(4) 0.03847(11) Uani 1 1 d .
N1 N 0.2886(4) 0.8826(2) 0.8817(3) 0.0306(8) Uani 1 1 d .
H1 H 0.270(4) 0.901(3) 0.943(4) 0.026(11) Uiso 1 1 d .
C1 C 0.3148(4) 0.7823(3) 0.8804(3) 0.0257(8) Uani 1 1 d .
H1A H 0.2350 0.7484 0.9028 0.031 Uiso 1 1 calc R
C2 C 0.3518(4) 0.7543(3) 0.7584(3) 0.0263(8) Uani 1 1 d .
H2A H 0.3688 0.6875 0.7556 0.032 Uiso 1 1 calc R
H2B H 0.4320 0.7867 0.7368 0.032 Uiso 1 1 calc R
C3 C 0.2390(4) 0.7791(3) 0.6741(3) 0.0250(8) Uani 1 1 d .
H3 H 0.1604 0.7447 0.6984 0.030 Uiso 1 1 calc R
C4 C 0.2070(3) 0.8831(3) 0.6844(3) 0.0243(8) Uani 1 1 d .
C5 C 0.1547(4) 0.9351(3) 0.5939(3) 0.0321(9) Uani 1 1 d .
H5 H 0.1438 0.9068 0.5227 0.038 Uiso 1 1 calc R
C6 C 0.1184(4) 1.0282(3) 0.6067(4) 0.0403(10) Uani 1 1 d .
H6 H 0.0840 1.0619 0.5449 0.048 Uiso 1 1 calc R
C7 C 0.1341(4) 1.0703(3) 0.7130(3) 0.0362(9) Uani 1 1 d .
H7 H 0.1081 1.1322 0.7230 0.043 Uiso 1 1 calc R
C8 C 0.1877(4) 1.0212(3) 0.8037(3) 0.0301(9) Uani 1 1 d .
H8 H 0.1980 1.0504 0.8744 0.036 Uiso 1 1 calc R
C9 C 0.2271(4) 0.9274(3) 0.7908(3) 0.0264(8) Uani 1 1 d .
C10 C 0.4270(3) 0.7603(3) 0.9643(3) 0.0243(7) Uani 1 1 d .
C11 C 0.5298(4) 0.8238(3) 0.9812(3) 0.0297(8) Uani 1 1 d .
H11 H 0.5298 0.8790 0.9390 0.036 Uiso 1 1 calc R
C12 C 0.6324(4) 0.8075(3) 1.0590(3) 0.0321(9) Uani 1 1 d .
H12 H 0.6992 0.8517 1.0690 0.038 Uiso 1 1 calc R
C13 C 0.6351(4) 0.7257(3) 1.1214(3) 0.0348(10) Uani 1 1 d .
H13 H 0.7028 0.7152 1.1748 0.042 Uiso 1 1 calc R
C14 C 0.5365(4) 0.6591(3) 1.1045(3) 0.0323(9) Uani 1 1 d .
H14 H 0.5389 0.6030 1.1448 0.039 Uiso 1 1 calc R
C15 C 0.4342(4) 0.6774(3) 1.0263(3) 0.0263(8) Uani 1 1 d .
C16 C 0.2669(4) 0.7490(3) 0.5528(3) 0.0258(8) Uani 1 1 d .
C17 C 0.3839(4) 0.7723(3) 0.4992(3) 0.0305(8) Uani 1 1 d .
H17 H 0.4479 0.8068 0.5387 0.037 Uiso 1 1 calc R
C18 C 0.4066(4) 0.7450(3) 0.3875(3) 0.0328(9) Uani 1 1 d .
H18 H 0.4859 0.7606 0.3528 0.039 Uiso 1 1 calc R
C19 C 0.3112(4) 0.6945(3) 0.3276(3) 0.0342(9) Uani 1 1 d .
H19 H 0.3259 0.6770 0.2522 0.041 Uiso 1 1 calc R
C20 C 0.1952(4) 0.6703(3) 0.3790(4) 0.0373(10) Uani 1 1 d .
H20 H 0.1312 0.6361 0.3389 0.045 Uiso 1 1 calc R
C21 C 0.1737(4) 0.6971(3) 0.4913(3) 0.0333(9) Uani 1 1 d .
H21 H 0.0952 0.6800 0.5261 0.040 Uiso 1 1 calc R
Br1A Br 0.14773(5) 0.35463(4) 0.62506(4) 0.05624(15) Uani 1 1 d .
N1A N 0.1577(4) 0.4003(3) 0.2425(3) 0.0389(9) Uani 1 1 d .
H1AA H 0.130(4) 0.455(3) 0.246(4) 0.035(12) Uiso 1 1 d .
C1A C 0.1845(4) 0.3545(3) 0.3523(3) 0.0309(8) Uani 1 1 d .
H1AB H 0.1019 0.3496 0.3948 0.037 Uiso 1 1 calc R
C2A C 0.2379(4) 0.2568(3) 0.3292(3) 0.0298(8) Uani 1 1 d .
H2AA H 0.2561 0.2257 0.4015 0.036 Uiso 1 1 calc R
H2AB H 0.3207 0.2619 0.2888 0.036 Uiso 1 1 calc R
C3A C 0.1402(4) 0.1971(3) 0.2580(3) 0.0280(8) Uani 1 1 d .
H3A H 0.0616 0.1868 0.3045 0.034 Uiso 1 1 calc R
C4A C 0.0959(4) 0.2513(3) 0.1513(3) 0.0303(8) Uani 1 1 d .
C5A C 0.0448(4) 0.2061(3) 0.0554(4) 0.0376(10) Uani 1 1 d .
H5A H 0.0402 0.1411 0.0551 0.045 Uiso 1 1 calc R
C6A C 0.0001(4) 0.2553(4) -0.0402(4) 0.0443(12) Uani 1 1 d .
H6A H -0.0335 0.2236 -0.1038 0.053 Uiso 1 1 calc R
C7A C 0.0062(4) 0.3518(4) -0.0395(3) 0.0449(11) Uani 1 1 d .
H7A H -0.0239 0.3855 -0.1028 0.054 Uiso 1 1 calc R
C8A C 0.0566(4) 0.3985(4) 0.0544(4) 0.0400(11) Uani 1 1 d .
H8A H 0.0600 0.4636 0.0538 0.048 Uiso 1 1 calc R
C9A C 0.1028(3) 0.3497(3) 0.1507(3) 0.0327(9) Uani 1 1 d .
C10A C 0.2839(4) 0.4108(3) 0.4214(4) 0.0342(9) Uani 1 1 d .
C11A C 0.3885(4) 0.4572(3) 0.3672(4) 0.0411(11) Uani 1 1 d .
H11A H 0.3928 0.4560 0.2878 0.049 Uiso 1 1 calc R
C12A C 0.4853(5) 0.5049(3) 0.4296(5) 0.0505(13) Uani 1 1 d .
H12A H 0.5546 0.5339 0.3920 0.061 Uiso 1 1 calc R
C13A C 0.4789(6) 0.5093(3) 0.5470(5) 0.0575(15) Uani 1 1 d .
H13A H 0.5430 0.5424 0.5882 0.069 Uiso 1 1 calc R
C14A C 0.3789(5) 0.4654(4) 0.6032(5) 0.0522(13) Uani 1 1 d .
H14A H 0.3751 0.4680 0.6826 0.063 Uiso 1 1 calc R
C15A C 0.2825(5) 0.4166(3) 0.5403(4) 0.0393(11) Uani 1 1 d .
C16A C 0.2006(4) 0.1023(2) 0.2337(3) 0.0263(8) Uani 1 1 d .
C17A C 0.3097(4) 0.0950(3) 0.1619(3) 0.0319(9) Uani 1 1 d .
H17A H 0.3430 0.1482 0.1265 0.038 Uiso 1 1 calc R
C18A C 0.3683(4) 0.0087(3) 0.1432(3) 0.0322(9) Uani 1 1 d .
H18A H 0.4394 0.0043 0.0940 0.039 Uiso 1 1 calc R
C19A C 0.3223(4) -0.0710(3) 0.1968(3) 0.0327(9) Uani 1 1 d .
H19A H 0.3633 -0.1285 0.1854 0.039 Uiso 1 1 calc R
C20A C 0.2139(4) -0.0639(3) 0.2678(3) 0.0322(9) Uani 1 1 d .
H20A H 0.1814 -0.1169 0.3039 0.039 Uiso 1 1 calc R
C21A C 0.1542(4) 0.0219(3) 0.2849(3) 0.0298(8) Uani 1 1 d .
H21A H 0.0811 0.0256 0.3321 0.036 Uiso 1 1 calc R

loop_
_atom_site_aniso_label
_atom_site_aniso_U_11
_atom_site_aniso_U_22
_atom_site_aniso_U_33
_atom_site_aniso_U_23
_atom_site_aniso_U_13
_atom_site_aniso_U_12
Br1 0.0336(2) 0.03164(18) 0.0503(2) 0.0021(2) 0.00361(17) -0.0038(2)
N1 0.0381(19) 0.0313(18) 0.0223(16) -0.0065(14) -0.0018(15) 0.0101(15)
C1 0.0246(18) 0.0261(19) 0.0265(18) -0.0010(15) -0.0014(15) 0.0001(15)
C2 0.0270(19) 0.0252(18) 0.0267(18) -0.0010(15) 0.0027(15) 0.0003(15)
C3 0.0233(18) 0.0251(18) 0.0265(18) -0.0030(15) 0.0012(15) -0.0034(15)
C4 0.0190(17) 0.0292(19) 0.0245(18) -0.0014(15) -0.0003(14) 0.0011(14)
C5 0.030(2) 0.037(2) 0.029(2) -0.0053(17) -0.0039(16) 0.0031(17)
C6 0.042(2) 0.039(2) 0.039(2) 0.0028(19) -0.009(2) 0.012(2)
C7 0.034(2) 0.032(2) 0.042(2) -0.0048(19) -0.0048(18) 0.0089(19)
C8 0.028(2) 0.030(2) 0.032(2) -0.0065(17) -0.0039(17) 0.0001(17)
C9 0.0211(18) 0.031(2) 0.0277(19) 0.0002(16) -0.0006(15) 0.0013(15)
C10 0.0224(18) 0.0292(18) 0.0216(17) -0.0038(15) 0.0024(14) 0.0023(15)
C11 0.028(2) 0.030(2) 0.031(2) 0.0008(16) 0.0035(16) 0.0017(16)
C12 0.025(2) 0.033(2) 0.038(2) -0.0070(18) 0.0012(17) 0.0004(17)
C13 0.028(2) 0.045(3) 0.032(2) -0.0043(18) -0.0035(18) 0.0073(18)
C14 0.033(2) 0.035(2) 0.028(2) 0.0021(17) 0.0034(17) 0.0079(18)
C15 0.0248(19) 0.0296(19) 0.0249(18) -0.0017(15) 0.0054(15) 0.0027(16)
C16 0.028(2) 0.024(2) 0.0255(19) -0.0022(15) 0.0018(16) -0.0003(16)
C17 0.033(2) 0.0271(19) 0.031(2) -0.0013(16) -0.0018(17) -0.0041(16)
C18 0.034(2) 0.034(2) 0.030(2) 0.0007(17) 0.0053(17) -0.0001(18)
C19 0.043(2) 0.032(2) 0.028(2) -0.0066(17) 0.0034(18) 0.0039(19)
C20 0.035(2) 0.041(2) 0.036(2) -0.0142(19) -0.0030(19) -0.0058(19)
C21 0.029(2) 0.038(2) 0.033(2) -0.0062(18) 0.0019(18) -0.0049(18)
Br1A 0.0549(3) 0.0751(4) 0.0387(2) 0.0016(3) 0.0009(2) 0.0090(3)
N1A 0.044(2) 0.0304(19) 0.042(2) 0.0024(16) -0.0086(17) 0.0083(17)
C1A 0.034(2) 0.0302(19) 0.0286(18) -0.0026(17) -0.0026(16) 0.0050(18)
C2A 0.030(2) 0.0269(19) 0.032(2) 0.0010(17) -0.0006(17) 0.0043(16)
C3A 0.0238(19) 0.033(2) 0.0278(19) 0.0014(16) 0.0034(16) -0.0002(16)
C4A 0.0207(18) 0.041(2) 0.029(2) 0.0003(17) 0.0037(16) 0.0027(17)
C5A 0.025(2) 0.052(3) 0.035(2) -0.002(2) -0.0009(18) 0.0016(19)
C6A 0.029(2) 0.071(3) 0.033(2) -0.004(2) -0.0028(19) -0.001(2)
C7A 0.025(2) 0.078(3) 0.032(2) 0.015(2) -0.0015(17) 0.004(2)
C8A 0.026(2) 0.055(3) 0.038(2) 0.017(2) -0.0018(18) 0.007(2)
C9A 0.0203(18) 0.048(2) 0.0296(19) 0.0060(19) 0.0003(15) 0.0031(19)
C10A 0.035(2) 0.027(2) 0.040(2) -0.0029(17) -0.0087(19) 0.0105(17)
C11A 0.037(2) 0.035(2) 0.051(3) 0.007(2) -0.007(2) 0.0036(19)
C12A 0.042(3) 0.033(2) 0.076(4) 0.008(2) -0.016(3) 0.002(2)
C13A 0.058(3) 0.031(2) 0.083(4) -0.007(3) -0.033(3) 0.003(2)
C14A 0.055(3) 0.046(3) 0.055(3) -0.013(2) -0.020(3) 0.013(2)
C15A 0.041(3) 0.033(2) 0.044(2) -0.0038(19) -0.011(2) 0.012(2)
C16A 0.0246(18) 0.033(2) 0.0218(17) -0.0025(14) 0.0001(14) -0.0026(15)
C17A 0.0322(19) 0.030(2) 0.034(2) 0.0011(17) 0.0075(16) -0.0021(17)
C18A 0.031(2) 0.037(2) 0.028(2) -0.0028(17) 0.0067(17) 0.0026(18)
C19A 0.041(2) 0.032(2) 0.025(2) -0.0034(17) -0.0014(18) 0.0014(18)
C20A 0.041(2) 0.029(2) 0.026(2) 0.0014(16) 0.0016(18) -0.0085(18)
C21A 0.030(2) 0.035(2) 0.0245(19) -0.0016(16) 0.0037(16) -0.0073(17)

loop_
_atom_type_symbol
_atom_type_description
_atom_type_scat_dispersion_real
_atom_type_scat_dispersion_imag
_atom_type_scat_source
C C 0.0033 0.0016 'International Tables Vol C Tables 4.2.6.8 and 6.1.1.4'
H H 0.0000 0.0000 'International Tables Vol C Tables 4.2.6.8 and 6.1.1.4'
Br Br -0.2901 2.4595 'International Tables Vol C Tables 4.2.6.8 and 6.1.1.4'
N N 0.0061 0.0033 'International Tables Vol C Tables 4.2.6.8 and 6.1.1.4'

loop_
_geom_angle_atom_site_label_1
_geom_angle_atom_site_label_2
_geom_angle_atom_site_label_3
_geom_angle
C1 N1 H1 112(3)
C9 N1 H1 116(3)
C9 N1 C1 121.8(3)
N1 C1 H1A 109.4
N1 C1 C2 108.3(3)
N1 C1 C10 109.3(3)
C2 C1 H1A 109.4
C10 C1 H1A 109.4
C10 C1 C2 110.9(3)
C1 C2 H2A 109.6
C1 C2 H2B 109.6
C1 C2 C3 110.3(3)
H2A C2 H2B 108.1
C3 C2 H2A 109.6
C3 C2 H2B 109.6
C2 C3 H3 107.0
C4 C3 C2 109.3(3)
C4 C3 H3 107.0
C16 C3 C2 112.9(3)
C16 C3 H3 107.0
C16 C3 C4 113.2(3)
C5 C4 C3 122.6(3)
C5 C4 C9 118.7(3)
C9 C4 C3 118.7(3)
C4 C5 H5 119.1
C6 C5 C4 121.9(4)
C6 C5 H5 119.1
C5 C6 H6 120.5
C7 C6 C5 119.0(4)
C7 C6 H6 120.5
C6 C7 H7 119.8
C8 C7 C6 120.5(4)
C8 C7 H7 119.8
C7 C8 H8 119.6
C7 C8 C9 120.8(4)
C9 C8 H8 119.6
N1 C9 C4 121.9(3)
N1 C9 C8 118.9(3)
C8 C9 C4 119.1(4)
C11 C10 C1 120.2(3)
C11 C10 C15 116.7(3)
C15 C10 C1 123.0(3)
C10 C11 H11 118.9
C12 C11 C10 122.1(4)
C12 C11 H11 118.9
C11 C12 H12 120.1
C13 C12 C11 119.9(4)
C13 C12 H12 120.1
C12 C13 H13 120.1
C12 C13 C14 119.8(4)
C14 C13 H13 120.1
C13 C14 H14 120.4
C13 C14 C15 119.1(4)
C15 C14 H14 120.4
C10 C15 Br1 121.2(3)
C10 C15 C14 122.2(4)
C14 C15 Br1 116.5(3)
C17 C16 C3 121.9(3)
C17 C16 C21 117.9(4)
C21 C16 C3 120.1(4)
C16 C17 H17 119.5
C18 C17 C16 121.0(4)
C18 C17 H17 119.5
C17 C18 H18 120.1
C19 C18 C17 119.9(4)
C19 C18 H18 120.1
C18 C19 H19 119.9
C20 C19 C18 120.2(4)
C20 C19 H19 119.9
C19 C20 H20 120.2
C19 C20 C21 119.6(4)
C21 C20 H20 120.2
C16 C21 H21 119.3
C20 C21 C16 121.5(4)
C20 C21 H21 119.3
C1A N1A H1AA 115(3)
C9A N1A H1AA 113(3)
C9A N1A C1A 120.5(4)
N1A C1A H1AB 109.3
N1A C1A C2A 108.3(3)
N1A C1A C10A 110.1(3)
C2A C1A H1AB 109.3
C10A C1A H1AB 109.3
C10A C1A C2A 110.5(3)
C1A C2A H2AA 109.2
C1A C2A H2AB 109.2
C1A C2A C3A 112.3(3)
H2AA C2A H2AB 107.9
C3A C2A H2AA 109.2
C3A C2A H2AB 109.2
C2A C3A H3A 107.5
C4A C3A C2A 109.7(3)
C4A C3A H3A 107.5
C16A C3A C2A 109.9(3)
C16A C3A H3A 107.5
C16A C3A C4A 114.4(3)
C5A C4A C3A 121.7(4)
C5A C4A C9A 118.6(4)
C9A C4A C3A 119.7(3)
C4A C5A H5A 119.1
C4A C5A C6A 121.8(4)
C6A C5A H5A 119.1
C5A C6A H6A 120.5
C7A C6A C5A 119.1(4)
C7A C6A H6A 120.5
C6A C7A H7A 119.8
C8A C7A C6A 120.4(4)
C8A C7A H7A 119.8
C7A C8A H8A 119.5
C7A C8A C9A 121.0(5)
C9A C8A H8A 119.5
N1A C9A C4A 122.0(4)
C8A C9A N1A 118.9(4)
C8A C9A C4A 119.1(4)
C11A C10A C1A 120.5(4)
C15A C10A C1A 123.2(4)
C15A C10A C11A 116.2(4)
C10A C11A H11A 119.3
C12A C11A C10A 121.4(5)
C12A C11A H11A 119.3
C11A C12A H12A 119.9
C13A C12A C11A 120.1(5)
C13A C12A H12A 119.9
C12A C13A H13A 119.8
C14A C13A C12A 120.4(5)
C14A C13A H13A 119.8
C13A C14A H14A 120.4
C13A C14A C15A 119.3(5)
C15A C14A H14A 120.4
C10A C15A Br1A 120.6(3)
C10A C15A C14A 122.5(5)
C14A C15A Br1A 117.0(4)
C17A C16A C3A 120.2(3)
C21A C16A C3A 121.5(3)
C21A C16A C17A 118.2(3)
C16A C17A H17A 119.9
C18A C17A C16A 120.2(4)
C18A C17A H17A 119.9
C17A C18A H18A 119.5
C19A C18A C17A 120.9(4)
C19A C18A H18A 119.5
C18A C19A H19A 120.5
C18A C19A C20A 119.0(4)
C20A C19A H19A 120.5
C19A C20A H20A 120.0
C21A C20A C19A 120.1(4)
C21A C20A H20A 120.0
C16A C21A H21A 119.2
C20A C21A C16A 121.6(4)
C20A C21A H21A 119.2

loop_
_geom_bond_atom_site_label_1
_geom_bond_atom_site_label_2
_geom_bond_distance
Br1 C15 1.911(4)
N1 H1 0.79(4)
N1 C1 1.457(5)
N1 C9 1.379(5)
C1 H1A 0.9800
C1 C2 1.533(5)
C1 C10 1.519(5)
C2 H2A 0.9700
C2 H2B 0.9700
C2 C3 1.535(5)
C3 H3 0.9800
C3 C4 1.525(5)
C3 C16 1.512(5)
C4 C5 1.390(5)
C4 C9 1.408(5)
C5 H5 0.9300
C5 C6 1.389(6)
C6 H6 0.9300
C6 C7 1.387(6)
C7 H7 0.9300
C7 C8 1.374(6)
C8 H8 0.9300
C8 C9 1.407(5)
C10 C11 1.389(5)
C10 C15 1.390(5)
C11 H11 0.9300
C11 C12 1.385(5)
C12 H12 0.9300
C12 C13 1.378(6)
C13 H13 0.9300
C13 C14 1.388(6)
C14 H14 0.9300
C14 C15 1.393(5)
C16 C17 1.386(5)
C16 C21 1.389(5)
C17 H17 0.9300
C17 C18 1.385(5)
C18 H18 0.9300
C18 C19 1.384(6)
C19 H19 0.9300
C19 C20 1.369(6)
C20 H20 0.9300
C20 C21 1.388(5)
C21 H21 0.9300
Br1A C15A 1.913(5)
N1A H1AA 0.83(5)
N1A C1A 1.462(5)
N1A C9A 1.400(5)
C1A H1AB 0.9800
C1A C2A 1.522(5)
C1A C10A 1.509(5)
C2A H2AA 0.9700
C2A H2AB 0.9700
C2A C3A 1.538(5)
C3A H3A 0.9800
C3A C4A 1.528(5)
C3A C16A 1.514(5)
C4A C5A 1.386(6)
C4A C9A 1.408(6)
C5A H5A 0.9300
C5A C6A 1.389(6)
C6A H6A 0.9300
C6A C7A 1.381(8)
C7A H7A 0.9300
C7A C8A 1.374(6)
C8A H8A 0.9300
C8A C9A 1.398(5)
C10A C11A 1.406(6)
C10A C15A 1.393(6)
C11A H11A 0.9300
C11A C12A 1.388(6)
C12A H12A 0.9300
C12A C13A 1.376(7)
C13A H13A 0.9300
C13A C14A 1.366(8)
C14A H14A 0.9300
C14A C15A 1.397(6)
C16A C17A 1.400(5)
C16A C21A 1.381(5)
C17A H17A 0.9300
C17A C18A 1.386(5)
C18A H18A 0.9300
C18A C19A 1.383(6)
C19A H19A 0.9300
C19A C20A 1.388(6)
C20A H20A 0.9300
C20A C21A 1.381(6)
C21A H21A 0.9300

loop_
_geom_torsion_atom_site_label_1
_geom_torsion_atom_site_label_2
_geom_torsion_atom_site_label_3
_geom_torsion_atom_site_label_4
_geom_torsion
N1 C1 C2 C3 -58.7(4)
N1 C1 C10 C11 -34.3(5)
N1 C1 C10 C15 146.5(4)
C1 N1 C9 C4 -11.2(6)
C1 N1 C9 C8 171.0(4)
C1 C2 C3 C4 55.8(4)
C1 C2 C3 C16 -177.3(3)
C1 C10 C11 C12 178.4(3)
C1 C10 C15 Br1 1.3(5)
C1 C10 C15 C14 -178.8(3)
C2 C1 C10 C11 85.1(4)
C2 C1 C10 C15 -94.1(4)
C2 C3 C4 C5 152.1(3)
C2 C3 C4 C9 -30.0(4)
C2 C3 C16 C17 -51.5(5)
C2 C3 C16 C21 129.1(4)
C3 C4 C5 C6 175.9(4)
C3 C4 C9 N1 7.5(5)
C3 C4 C9 C8 -174.8(3)
C3 C16 C17 C18 -179.2(4)
C3 C16 C21 C20 178.5(4)
C4 C3 C16 C17 73.4(5)
C4 C3 C16 C21 -106.1(4)
C4 C5 C6 C7 -0.3(7)
C5 C4 C9 N1 -174.6(4)
C5 C4 C9 C8 3.2(5)
C5 C6 C7 C8 1.5(7)
C6 C7 C8 C9 -0.3(6)
C7 C8 C9 N1 175.7(4)
C7 C8 C9 C4 -2.1(6)
C9 N1 C1 C2 36.5(5)
C9 N1 C1 C10 157.4(3)
C9 C4 C5 C6 -2.0(6)
C10 C1 C2 C3 -178.6(3)
C10 C11 C12 C13 0.7(6)
C11 C10 C15 Br1 -178.0(3)
C11 C10 C15 C14 2.0(5)
C11 C12 C13 C14 1.4(6)
C12 C13 C14 C15 -1.7(6)
C13 C14 C15 Br1 179.9(3)
C13 C14 C15 C10 0.0(6)
C15 C10 C11 C12 -2.4(5)
C16 C3 C4 C5 25.4(5)
C16 C3 C4 C9 -156.8(3)
C16 C17 C18 C19 0.7(6)
C17 C16 C21 C20 -1.0(6)
C17 C18 C19 C20 -1.0(6)
C18 C19 C20 C21 0.3(6)
C19 C20 C21 C16 0.7(7)
C21 C16 C17 C18 0.3(6)
N1A C1A C2A C3A -58.8(4)
N1A C1A C10A C11A -36.4(5)
N1A C1A C10A C15A 146.8(4)
C1A N1A C9A C4A -13.0(6)
C1A N1A C9A C8A 168.6(4)
C1A C2A C3A C4A 51.1(4)
C1A C2A C3A C16A 177.7(3)
C1A C10A C11A C12A -176.2(4)
C1A C10A C15A Br1A -1.8(5)
C1A C10A C15A C14A 176.9(4)
C2A C1A C10A C11A 83.2(5)
C2A C1A C10A C15A -93.6(4)
C2A C3A C4A C5A 158.5(4)
C2A C3A C4A C9A -23.5(5)
C2A C3A C16A C17A -67.7(4)
C2A C3A C16A C21A 109.5(4)
C3A C4A C5A C6A 177.7(4)
C3A C4A C9A N1A 4.4(6)
C3A C4A C9A C8A -177.2(3)
C3A C16A C17A C18A 177.5(4)
C3A C16A C21A C20A -176.4(4)
C4A C3A C16A C17A 56.3(5)
C4A C3A C16A C21A -126.5(4)
C4A C5A C6A C7A -0.3(6)
C5A C4A C9A N1A -177.6(4)
C5A C4A C9A C8A 0.8(6)
C5A C6A C7A C8A 0.4(6)
C6A C7A C8A C9A 0.1(6)
C7A C8A C9A N1A 177.7(4)
C7A C8A C9A C4A -0.8(6)
C9A N1A C1A C2A 39.3(5)
C9A N1A C1A C10A 160.2(4)
C9A C4A C5A C6A -0.3(6)
C10A C1A C2A C3A -179.5(3)
C10A C11A C12A C13A -1.4(7)
C11A C10A C15A Br1A -178.8(3)
C11A C10A C15A C14A 0.0(6)
C11A C12A C13A C14A 1.3(7)
C12A C13A C14A C15A -0.6(7)
C13A C14A C15A Br1A 178.7(4)
C13A C14A C15A C10A -0.1(7)
C15A C10A C11A C12A 0.8(6)
C16A C3A C4A C5A 34.5(5)
C16A C3A C4A C9A -147.5(3)
C16A C17A C18A C19A -1.4(6)
C17A C16A C21A C20A 0.9(6)
C17A C18A C19A C20A 1.6(6)
C18A C19A C20A C21A -0.5(6)
C19A C20A C21A C16A -0.7(6)
C21A C16A C17A C18A 0.2(6)
